data_4002306
loop_
_publ_author_name
'Bean, A.C.'
'Peper, S.M.'
'Albrecht-Schmitt, T.E.'

_publ_section_title
;
 Structural relationships, interconversion, and optical properties of the
 uranyl iodates, U O2 (I O3)2 and U O2 (I O3)2 (H2 O): a comparison of
 reactions under mild and supercritical conditions
;
_journal_name_full 'Chemistry of Materials (1,1989-)'
_journal_page_first 1266
_journal_page_last 1272
_journal_volume 13
_journal_year 2001
_chemical_formula_sum 'I2 O8 U'
_chemical_name_systematic '(U O2) (I O3)2'
_space_group_IT_number 14
_symmetry_space_group_name_Hall '-P 2yn'
_symmetry_space_group_name_H-M 'P 1 21/n 1'
_cell_angle_alpha 90
_cell_angle_beta 107.57
_cell_angle_gamma 90
_cell_formula_units_Z 2
_cell_length_a 4.2454
_cell_length_b 16.636
_cell_length_c 5.284
_cell_volume 355.781
_citation_journal_id_ASTM CMATEX
_cod_data_source_file Bean_CMATEX_2001_933.cif
_cod_data_source_block I2O8U1
_cod_original_cell_volume 355.7805
_cod_original_sg_symbol_Hall '-P 2ybc (x-z,y,z)'
_cod_original_formula_sum 'I2 O8 U1'
_cod_database_code 4002306

loop_
_symmetry_equiv_pos_as_xyz
x,y,z
-x+1/2,y+1/2,-z+1/2
-x,-y,-z
x-1/2,-y-1/2,z-1/2

loop_
_atom_site_label
_atom_site_type_symbol
_atom_site_fract_x
_atom_site_fract_y
_atom_site_fract_z
_atom_site_occupancy
_atom_site_U_iso_or_equiv
U1 U+6 0 0 0.5 1 0.0
O3 O-2 0.0802 0.869 0.7415 1 0.0
O1 O-2 0.533 -0.0634 0.6099 1 0.0
I1 I+5 0.6798 0.8385 0.771 1 0.0
O2 O-2 0.5461 0.7743 0.4873 1 0.0
O4 O-2 0.1184 0.0552 0.8033 1 0.0
